data_4069185
loop_
_publ_author_name
'Yu, Xianghua'
'Chen, Shu-Jian'
'Wang, Xiaoping'
'Chen, Xue-Tai'
'Xue, Zi-Ling'

_publ_section_title
;
 Synthesis and Characterization of Group 4 Amide Chloride and Amide Imide
 Complexes
;
_journal_issue 15
_journal_name_full Organometallics
_journal_page_first 4269
_journal_paper_doi 10.1021/om900070k
_journal_volume 28
_journal_year 2009
_chemical_formula_moiety 'C24 H60 Cl3 Hf Li N2 O3 Si4'
_chemical_formula_sum 'C24 H60 Cl3 Hf Li N2 O3 Si4'
_chemical_formula_weight 828.88
_chemical_name_common 'Hafnium lithium trimethylsilyl amide'
_chemical_name_systematic
; 
 Hafnium lithium trimethylsilyl amide 
;
_space_group_IT_number 14
_symmetry_cell_setting monoclinic
_symmetry_space_group_name_Hall '-P 2yn'
_symmetry_space_group_name_H-M 'P 1 21/n 1'
_atom_sites_solution_hydrogens geom
_atom_sites_solution_primary direct
_atom_sites_solution_secondary difmap
_audit_creation_method SHELXL-97
_cell_angle_alpha 90.00
_cell_angle_beta 90.65(3)
_cell_angle_gamma 90.00
_cell_formula_units_Z 8
_cell_length_a 13.306(5)
_cell_length_b 31.236(12)
_cell_length_c 18.982(7)
_cell_measurement_temperature 173(2)
_cell_volume 7889(5)
_computing_cell_refinement 'SMART, Bruker (2000)'
_computing_data_collection 'SMART, Bruker (2000)'
_computing_data_reduction 'XPREP, Bruker (2000)'
_computing_molecular_graphics 'SHELXTL, Bruker (2000)'
_computing_publication_material 'SHELXTL, Bruker (2000)'
_computing_structure_refinement 'SHELXL-97 (Sheldrick, 2008)'
_computing_structure_solution 'SHELXS-97 (Sheldrick, 2008)'
_diffrn_ambient_temperature 173(2)
_diffrn_measured_fraction_theta_full 0.965
_diffrn_measured_fraction_theta_max 0.965
_diffrn_radiation_monochromator graphite
_diffrn_radiation_source 'fine-focus sealed tube'
_diffrn_radiation_type MoK\a
_diffrn_radiation_wavelength 0.71073
_diffrn_reflns_av_R_equivalents 0.0492
_diffrn_reflns_av_sigmaI/netI 0.0462
_diffrn_reflns_limit_h_max 17
_diffrn_reflns_limit_h_min -17
_diffrn_reflns_limit_k_max 41
_diffrn_reflns_limit_k_min -40
_diffrn_reflns_limit_l_max 24
_diffrn_reflns_limit_l_min -24
_diffrn_reflns_number 86144
_diffrn_reflns_theta_full 28.46
_diffrn_reflns_theta_max 28.46
_diffrn_reflns_theta_min 1.30
_exptl_absorpt_coefficient_mu 2.994
_exptl_absorpt_correction_T_max 0.7539
_exptl_absorpt_correction_T_min 0.2897
_exptl_absorpt_correction_type multi-scan
_exptl_absorpt_process_details 'SADABS, Bruker (2000)'
_exptl_crystal_colour colorless
_exptl_crystal_density_diffrn 1.396
_exptl_crystal_density_method 'not measured'
_exptl_crystal_description needle
_exptl_crystal_F_000 3392
_exptl_crystal_size_max 0.55
_exptl_crystal_size_mid 0.15
_exptl_crystal_size_min 0.10
_refine_diff_density_max 1.035
_refine_diff_density_min -0.560
_refine_diff_density_rms 0.095
_refine_ls_extinction_method none
_refine_ls_goodness_of_fit_ref 1.023
_refine_ls_hydrogen_treatment mixed
_refine_ls_matrix_type full
_refine_ls_number_parameters 709
_refine_ls_number_reflns 19229
_refine_ls_number_restraints 3
_refine_ls_restrained_S_all 1.023
_refine_ls_R_factor_all 0.0664
_refine_ls_R_factor_gt 0.0341
_refine_ls_shift/su_max 0.006
_refine_ls_shift/su_mean 0.000
_refine_ls_structure_factor_coef Fsqd
_refine_ls_weighting_details 'calc w=1/[\s^2^(Fo^2^)+(0.0320P)^2^+6.6969P] where P=(Fo^2^+2Fc^2^)/3'
_refine_ls_weighting_scheme calc
_refine_ls_wR_factor_gt 0.0735
_refine_ls_wR_factor_ref 0.0851
_reflns_number_gt 13289
_reflns_number_total 19229
_reflns_threshold_expression >2sigma(I)
_cod_data_source_file om900070k_si_005.cif
_cod_data_source_block 2b
_cod_depositor_comments
;
The following automatic conversions were performed:

'_symmetry_cell_setting' value 'Monoclinic' changed to 'monoclinic'
according to /home/saulius/struct/CIF-dictionaries/cif_core.dic
dictionary named 'cif_core.dic' version 2.4.2 from 2011-04-26.

Automatic conversion script
Id: cif_fix_values 1715 2011-07-08 13:25:40Z adriana 
;
_cod_original_sg_symbol_H-M P2(1)/n
_cod_database_code 4069185

loop_
_symmetry_equiv_pos_as_xyz
'x, y, z'
'-x+1/2, y+1/2, -z+1/2'
'-x, -y, -z'
'x-1/2, -y-1/2, z-1/2'

loop_
_atom_site_label
_atom_site_type_symbol
_atom_site_fract_x
_atom_site_fract_y
_atom_site_fract_z
_atom_site_U_iso_or_equiv
_atom_site_adp_type
_atom_site_occupancy
_atom_site_symmetry_multiplicity
_atom_site_calc_flag
_atom_site_refinement_flags
Hf1 Hf 0.251089(11) 0.009276(5) 0.260953(8) 0.03220(5) Uani 1 1 d .
Hf2 Hf 0.747908(12) 0.752380(5) 0.235552(9) 0.03474(5) Uani 1 1 d .
C1 C 0.2582(4) 0.01018(16) 0.5158(2) 0.0579(12) Uani 1 1 d .
H9A H 0.3141 -0.0100 0.5118 0.087 Uiso 1 1 calc R
H9B H 0.2123 0.0004 0.5525 0.087 Uiso 1 1 calc R
H9C H 0.2843 0.0385 0.5283 0.087 Uiso 1 1 calc R
C2 C 0.0746(3) 0.04670(15) 0.4432(2) 0.0564(12) Uani 1 1 d .
H7A H 0.0945 0.0765 0.4519 0.085 Uiso 1 1 calc R
H7B H 0.0376 0.0358 0.4838 0.085 Uiso 1 1 calc R
H7C H 0.0316 0.0453 0.4010 0.085 Uiso 1 1 calc R
C3 C 0.1507(3) -0.04359(13) 0.4146(2) 0.0494(11) Uani 1 1 d .
H8A H 0.1027 -0.0450 0.3751 0.074 Uiso 1 1 calc R
H8B H 0.1192 -0.0549 0.4572 0.074 Uiso 1 1 calc R
H8C H 0.2102 -0.0607 0.4036 0.074 Uiso 1 1 calc R
C4 C 0.4634(3) 0.04829(17) 0.4277(2) 0.0590(13) Uani 1 1 d .
H12A H 0.4438 0.0366 0.4735 0.089 Uiso 1 1 calc R
H12B H 0.5152 0.0702 0.4348 0.089 Uiso 1 1 calc R
H12C H 0.4900 0.0253 0.3982 0.089 Uiso 1 1 calc R
C5 C 0.4013(3) 0.10286(14) 0.3065(2) 0.0510(11) Uani 1 1 d .
H11A H 0.4505 0.0851 0.2819 0.076 Uiso 1 1 calc R
H11B H 0.4338 0.1292 0.3231 0.076 Uiso 1 1 calc R
H11C H 0.3459 0.1101 0.2742 0.076 Uiso 1 1 calc R
C6 C 0.2979(4) 0.11495(14) 0.4425(2) 0.0557(12) Uani 1 1 d .
H10A H 0.2391 0.1280 0.4195 0.084 Uiso 1 1 calc R
H10B H 0.3489 0.1370 0.4516 0.084 Uiso 1 1 calc R
H10C H 0.2779 0.1019 0.4871 0.084 Uiso 1 1 calc R
C7 C 0.3413(4) -0.01794(14) 0.0863(2) 0.0562(12) Uani 1 1 d .
H6A H 0.3829 -0.0292 0.1250 0.084 Uiso 1 1 calc R
H6B H 0.3764 -0.0217 0.0417 0.084 Uiso 1 1 calc R
H6C H 0.2772 -0.0334 0.0845 0.084 Uiso 1 1 calc R
C8 C 0.4401(3) 0.06853(14) 0.1056(2) 0.0502(11) Uani 1 1 d .
H5A H 0.4288 0.0995 0.1047 0.075 Uiso 1 1 calc R
H5B H 0.4807 0.0602 0.0650 0.075 Uiso 1 1 calc R
H5C H 0.4755 0.0607 0.1492 0.075 Uiso 1 1 calc R
C9 C 0.2503(3) 0.05630(16) 0.0182(2) 0.0568(12) Uani 1 1 d .
H4A H 0.1872 0.0403 0.0139 0.085 Uiso 1 1 calc R
H4B H 0.2929 0.0499 -0.0223 0.085 Uiso 1 1 calc R
H4C H 0.2359 0.0871 0.0194 0.085 Uiso 1 1 calc R
C10 C 0.0521(3) 0.08726(17) 0.1238(3) 0.0662(14) Uani 1 1 d .
H1A H 0.0682 0.0777 0.0761 0.099 Uiso 1 1 calc R
H1B H 0.0133 0.1139 0.1213 0.099 Uiso 1 1 calc R
H1C H 0.0124 0.0652 0.1474 0.099 Uiso 1 1 calc R
C11 C 0.2380(4) 0.14389(14) 0.1360(3) 0.0649(14) Uani 1 1 d .
H3A H 0.2952 0.1517 0.1663 0.097 Uiso 1 1 calc R
H3B H 0.1915 0.1681 0.1324 0.097 Uiso 1 1 calc R
H3C H 0.2621 0.1364 0.0890 0.097 Uiso 1 1 calc R
C12 C 0.1362(3) 0.11598(14) 0.2643(2) 0.0527(11) Uani 1 1 d .
H2A H 0.1021 0.0930 0.2896 0.079 Uiso 1 1 calc R
H2B H 0.0911 0.1407 0.2598 0.079 Uiso 1 1 calc R
H2C H 0.1970 0.1244 0.2904 0.079 Uiso 1 1 calc R
C13 C 0.0237(4) -0.13178(14) 0.3104(3) 0.0599(13) Uani 1 1 d .
H17A H 0.0932 -0.1207 0.3071 0.072 Uiso 1 1 calc R
H17B H 0.0121 -0.1529 0.2724 0.072 Uiso 1 1 calc R
C14 C 0.0069(6) -0.1514(2) 0.3800(4) 0.107(2) Uani 1 1 d .
H18A H 0.0154 -0.1828 0.3772 0.128 Uiso 1 1 calc R
H18B H 0.0559 -0.1400 0.4149 0.128 Uiso 1 1 calc R
C15 C -0.0885(5) -0.1415(3) 0.3994(4) 0.120(3) Uani 1 1 d .
H19A H -0.0907 -0.1359 0.4507 0.144 Uiso 1 1 calc R
H19B H -0.1343 -0.1656 0.3884 0.144 Uiso 1 1 calc R
C16 C -0.1196(4) -0.10270(18) 0.3595(3) 0.0702(15) Uani 1 1 d .
H20A H -0.1877 -0.1065 0.3389 0.084 Uiso 1 1 calc R
H20B H -0.1201 -0.0773 0.3908 0.084 Uiso 1 1 calc R
C17 C 0.0420(4) -0.05629(15) 0.0928(3) 0.0642(14) Uani 1 1 d D
H16A H 0.0909 -0.0358 0.1136 0.077 Uiso 1 1 calc R
H16B H 0.0024 -0.0414 0.0558 0.077 Uiso 1 1 calc R
C18 C 0.0951(4) -0.09434(18) 0.0630(3) 0.0829(18) Uani 1 1 d D
H15A H 0.1054 -0.0908 0.0118 0.100 Uiso 1 1 calc R
H15B H 0.1612 -0.0985 0.0864 0.100 Uiso 1 1 calc R
C19 C 0.0274(5) -0.13139(18) 0.0771(4) 0.107(2) Uani 1 1 d D
H14A H -0.0001 -0.1431 0.0324 0.128 Uiso 1 1 calc R
H14B H 0.0646 -0.1544 0.1021 0.128 Uiso 1 1 calc R
C20 C -0.0545(4) -0.11472(16) 0.1215(3) 0.0714(15) Uani 1 1 d D
H13A H -0.1177 -0.1123 0.0937 0.086 Uiso 1 1 calc R
H13B H -0.0662 -0.1340 0.1620 0.086 Uiso 1 1 calc R
C21 C -0.2041(5) 0.0151(2) 0.2678(4) 0.109(3) Uani 1 1 d .
H21A H -0.1492 0.0362 0.2632 0.131 Uiso 1 1 calc R
H21B H -0.2196 0.0118 0.3184 0.131 Uiso 1 1 calc R
C22 C -0.2915(5) 0.0294(2) 0.2299(5) 0.127(3) Uani 1 1 d .
H22A H -0.2787 0.0577 0.2080 0.152 Uiso 1 1 calc R
H22B H -0.3491 0.0322 0.2621 0.152 Uiso 1 1 calc R
C23 C -0.3128(5) -0.0026(2) 0.1760(4) 0.100(2) Uani 1 1 d .
H23A H -0.3855 -0.0094 0.1741 0.120 Uiso 1 1 calc R
H23B H -0.2918 0.0077 0.1290 0.120 Uiso 1 1 calc R
C24 C -0.2552(5) -0.0394(2) 0.1971(5) 0.119(3) Uani 1 1 d .
H24A H -0.2976 -0.0594 0.2242 0.143 Uiso 1 1 calc R
H24B H -0.2298 -0.0546 0.1551 0.143 Uiso 1 1 calc R
C25 C 0.6490(4) 0.80097(13) 0.3949(2) 0.0524(11) Uani 1 1 d .
H25A H 0.7056 0.8201 0.3857 0.079 Uiso 1 1 calc R
H25B H 0.6151 0.8101 0.4380 0.079 Uiso 1 1 calc R
H25C H 0.6014 0.8020 0.3552 0.079 Uiso 1 1 calc R
C26 C 0.5868(4) 0.70962(16) 0.4233(3) 0.0751(17) Uani 1 1 d .
H26A H 0.5439 0.7082 0.3810 0.113 Uiso 1 1 calc R
H26B H 0.5480 0.7211 0.4626 0.113 Uiso 1 1 calc R
H26C H 0.6108 0.6808 0.4351 0.113 Uiso 1 1 calc R
C27 C 0.7738(5) 0.74982(18) 0.4892(3) 0.0842(19) Uani 1 1 d .
H27A H 0.8051 0.7221 0.4999 0.126 Uiso 1 1 calc R
H27B H 0.7306 0.7583 0.5283 0.126 Uiso 1 1 calc R
H27C H 0.8262 0.7715 0.4827 0.126 Uiso 1 1 calc R
C28 C 0.8144(4) 0.64610(15) 0.4129(3) 0.0675(15) Uani 1 1 d .
H28A H 0.7939 0.6587 0.4578 0.101 Uiso 1 1 calc R
H28B H 0.8684 0.6253 0.4214 0.101 Uiso 1 1 calc R
H28C H 0.7568 0.6316 0.3908 0.101 Uiso 1 1 calc R
C29 C 0.9739(4) 0.71528(18) 0.3931(3) 0.0739(16) Uani 1 1 d .
H29A H 0.9977 0.7380 0.3619 0.111 Uiso 1 1 calc R
H29B H 1.0269 0.6938 0.3996 0.111 Uiso 1 1 calc R
H29C H 0.9566 0.7276 0.4389 0.111 Uiso 1 1 calc R
C30 C 0.9055(3) 0.66067(15) 0.2736(2) 0.0588(13) Uani 1 1 d .
H30A H 0.8479 0.6526 0.2439 0.088 Uiso 1 1 calc R
H30B H 0.9421 0.6349 0.2881 0.088 Uiso 1 1 calc R
H30C H 0.9503 0.6794 0.2470 0.088 Uiso 1 1 calc R
C31 C 0.9281(3) 0.69819(16) 0.0675(3) 0.0608(13) Uani 1 1 d .
H31A H 0.9689 0.7063 0.1087 0.091 Uiso 1 1 calc R
H31B H 0.9626 0.7069 0.0244 0.091 Uiso 1 1 calc R
H31C H 0.9185 0.6671 0.0672 0.091 Uiso 1 1 calc R
C32 C 0.7292(4) 0.71076(17) -0.0095(2) 0.0635(13) Uani 1 1 d .
H32A H 0.7191 0.6797 -0.0108 0.095 Uiso 1 1 calc R
H32B H 0.7660 0.7198 -0.0514 0.095 Uiso 1 1 calc R
H32C H 0.6638 0.7252 -0.0086 0.095 Uiso 1 1 calc R
C33 C 0.8219(4) 0.78430(14) 0.0600(2) 0.0555(12) Uani 1 1 d .
H33A H 0.7565 0.7987 0.0595 0.083 Uiso 1 1 calc R
H33B H 0.8560 0.7897 0.0154 0.083 Uiso 1 1 calc R
H33C H 0.8631 0.7954 0.0991 0.083 Uiso 1 1 calc R
C34 C 0.6399(3) 0.64462(13) 0.2380(2) 0.0542(12) Uani 1 1 d .
H34A H 0.7029 0.6389 0.2635 0.081 Uiso 1 1 calc R
H34B H 0.6009 0.6181 0.2339 0.081 Uiso 1 1 calc R
H34C H 0.6009 0.6660 0.2637 0.081 Uiso 1 1 calc R
C35 C 0.7359(4) 0.61969(15) 0.1047(3) 0.0736(16) Uani 1 1 d .
H35A H 0.7542 0.6279 0.0568 0.110 Uiso 1 1 calc R
H35B H 0.6919 0.5945 0.1030 0.110 Uiso 1 1 calc R
H35C H 0.7968 0.6128 0.1319 0.110 Uiso 1 1 calc R
C36 C 0.5460(4) 0.67351(17) 0.1010(3) 0.0648(14) Uani 1 1 d .
H36A H 0.5124 0.6988 0.1200 0.097 Uiso 1 1 calc R
H36B H 0.5032 0.6483 0.1076 0.097 Uiso 1 1 calc R
H36C H 0.5582 0.6777 0.0506 0.097 Uiso 1 1 calc R
C37 C 0.5251(4) 0.89212(14) 0.3055(3) 0.0588(13) Uani 1 1 d .
H37A H 0.5045 0.9145 0.2713 0.071 Uiso 1 1 calc R
H37B H 0.5931 0.8819 0.2931 0.071 Uiso 1 1 calc R
C38 C 0.5254(4) 0.90965(17) 0.3785(3) 0.0748(16) Uani 1 1 d .
H38A H 0.5732 0.8940 0.4094 0.090 Uiso 1 1 calc R
H38B H 0.5426 0.9405 0.3789 0.090 Uiso 1 1 calc R
C39 C 0.4219(4) 0.9026(2) 0.3998(3) 0.089(2) Uani 1 1 d .
H39A H 0.3785 0.9266 0.3840 0.106 Uiso 1 1 calc R
H39B H 0.4177 0.9001 0.4517 0.106 Uiso 1 1 calc R
C40 C 0.3907(4) 0.86167(17) 0.3648(2) 0.0645(14) Uani 1 1 d .
H40A H 0.4000 0.8371 0.3973 0.077 Uiso 1 1 calc R
H40B H 0.3192 0.8630 0.3499 0.077 Uiso 1 1 calc R
C41 C 0.2961(6) 0.7431(2) 0.2554(7) 0.185(6) Uani 1 1 d .
H41A H 0.2740 0.7367 0.3039 0.222 Uiso 1 1 calc R
H41B H 0.3543 0.7247 0.2443 0.222 Uiso 1 1 calc R
C42 C 0.2121(6) 0.7354(2) 0.2038(6) 0.140(4) Uani 1 1 d .
H42A H 0.2339 0.7164 0.1651 0.168 Uiso 1 1 calc R
H42B H 0.1535 0.7224 0.2272 0.168 Uiso 1 1 calc R
C43 C 0.1882(6) 0.7773(3) 0.1778(4) 0.113(2) Uani 1 1 d .
H43A H 0.2143 0.7814 0.1296 0.136 Uiso 1 1 calc R
H43B H 0.1146 0.7820 0.1770 0.136 Uiso 1 1 calc R
C44 C 0.2359(5) 0.8057(2) 0.2258(5) 0.133(3) Uani 1 1 d .
H44A H 0.2532 0.8329 0.2021 0.159 Uiso 1 1 calc R
H44B H 0.1911 0.8121 0.2657 0.159 Uiso 1 1 calc R
C45 C 0.4297(4) 0.87542(16) 0.1241(3) 0.0656(14) Uani 1 1 d .
H45A H 0.4106 0.8925 0.1658 0.079 Uiso 1 1 calc R
H45B H 0.3722 0.8747 0.0907 0.079 Uiso 1 1 calc R
C46 C 0.5194(5) 0.89376(17) 0.0904(3) 0.0840(19) Uani 1 1 d .
H46A H 0.5631 0.9082 0.1256 0.101 Uiso 1 1 calc R
H46B H 0.4998 0.9146 0.0535 0.101 Uiso 1 1 calc R
C47 C 0.5722(4) 0.85568(16) 0.0587(3) 0.0698(15) Uani 1 1 d .
H47A H 0.6444 0.8558 0.0717 0.084 Uiso 1 1 calc R
H47B H 0.5657 0.8560 0.0067 0.084 Uiso 1 1 calc R
C48 C 0.5203(4) 0.81691(15) 0.0891(2) 0.0608(13) Uani 1 1 d .
H48A H 0.4788 0.8025 0.0526 0.073 Uiso 1 1 calc R
H48B H 0.5703 0.7962 0.1078 0.073 Uiso 1 1 calc R
Cl1 Cl 0.06275(7) 0.00845(3) 0.26353(6) 0.0454(2) Uani 1 1 d .
Cl2 Cl 0.23381(8) -0.06708(3) 0.23846(6) 0.0493(3) Uani 1 1 d .
Cl3 Cl 0.43097(8) -0.00234(3) 0.25647(6) 0.0462(2) Uani 1 1 d .
Cl4 Cl 0.56008(7) 0.75034(3) 0.24497(6) 0.0434(2) Uani 1 1 d .
Cl5 Cl 0.72490(9) 0.82908(3) 0.21998(6) 0.0505(3) Uani 1 1 d .
Cl6 Cl 0.92620(8) 0.76672(4) 0.22523(6) 0.0541(3) Uani 1 1 d .
Li1 Li -0.0443(5) -0.0514(2) 0.2382(4) 0.0459(17) Uani 1 1 d .
Li2 Li 0.4506(5) 0.8111(2) 0.2382(4) 0.0424(16) Uani 1 1 d .
N1 N 0.2612(2) 0.03403(10) 0.36059(15) 0.0334(7) Uani 1 1 d .
N2 N 0.2474(2) 0.05097(9) 0.17744(15) 0.0329(7) Uani 1 1 d .
N3 N 0.7658(2) 0.72680(10) 0.33468(16) 0.0397(8) Uani 1 1 d .
N4 N 0.7405(2) 0.71219(10) 0.14941(16) 0.0361(7) Uani 1 1 d .
O1 O -0.0474(2) -0.09756(9) 0.30539(15) 0.0476(7) Uani 1 1 d .
O2 O -0.0222(2) -0.07313(10) 0.14576(16) 0.0547(8) Uani 1 1 d .
O3 O -0.1741(2) -0.02494(10) 0.23924(18) 0.0592(9) Uani 1 1 d .
O4 O 0.4550(2) 0.85738(9) 0.30426(15) 0.0467(7) Uani 1 1 d .
O5 O 0.3214(2) 0.78535(11) 0.2493(2) 0.0758(11) Uani 1 1 d .
O6 O 0.4584(2) 0.83287(10) 0.14458(15) 0.0544(8) Uani 1 1 d .
Si1 Si 0.18903(8) 0.01334(4) 0.42974(6) 0.0396(3) Uani 1 1 d .
Si2 Si 0.35133(8) 0.07267(4) 0.38338(6) 0.0414(3) Uani 1 1 d .
Si3 Si 0.31713(8) 0.04033(4) 0.10133(6) 0.0385(2) Uani 1 1 d .
Si4 Si 0.17136(9) 0.09679(4) 0.17493(6) 0.0447(3) Uani 1 1 d .
Si5 Si 0.69611(11) 0.74518(4) 0.40622(6) 0.0505(3) Uani 1 1 d .
Si6 Si 0.86042(10) 0.68944(4) 0.35307(7) 0.0498(3) Uani 1 1 d .
Si7 Si 0.80327(9) 0.72533(4) 0.07152(6) 0.0426(3) Uani 1 1 d .
Si8 Si 0.66825(10) 0.66529(4) 0.14809(7) 0.0477(3) Uani 1 1 d .

loop_
_atom_site_aniso_label
_atom_site_aniso_U_11
_atom_site_aniso_U_22
_atom_site_aniso_U_33
_atom_site_aniso_U_23
_atom_site_aniso_U_13
_atom_site_aniso_U_12
Hf1 0.03305(9) 0.03234(8) 0.03124(8) 0.00084(7) 0.00176(6) -0.00054(7)
Hf2 0.03953(10) 0.03305(8) 0.03176(9) 0.00116(7) 0.00579(6) 0.00237(7)
C1 0.072(3) 0.067(3) 0.035(2) 0.010(2) 0.001(2) -0.010(3)
C2 0.053(3) 0.058(3) 0.058(3) -0.004(2) 0.024(2) 0.000(2)
C3 0.050(3) 0.051(3) 0.048(3) 0.005(2) 0.012(2) -0.010(2)
C4 0.045(3) 0.086(4) 0.046(3) 0.000(2) -0.009(2) -0.013(2)
C5 0.055(3) 0.053(3) 0.045(3) 0.001(2) 0.003(2) -0.021(2)
C6 0.067(3) 0.057(3) 0.044(3) -0.011(2) 0.003(2) -0.019(2)
C7 0.071(3) 0.051(3) 0.048(3) -0.008(2) 0.018(2) 0.007(2)
C8 0.051(3) 0.060(3) 0.040(2) 0.009(2) 0.0080(19) -0.005(2)
C9 0.065(3) 0.074(3) 0.032(2) -0.002(2) -0.003(2) 0.006(2)
C10 0.061(3) 0.087(4) 0.051(3) -0.002(3) -0.011(2) 0.033(3)
C11 0.098(4) 0.042(3) 0.055(3) 0.012(2) 0.013(3) 0.014(3)
C12 0.058(3) 0.046(2) 0.054(3) -0.003(2) 0.004(2) 0.013(2)
C13 0.060(3) 0.042(3) 0.078(4) 0.004(2) 0.013(3) 0.003(2)
C14 0.149(7) 0.087(5) 0.085(5) 0.035(4) 0.013(5) 0.039(5)
C15 0.090(5) 0.167(8) 0.103(6) 0.082(5) 0.031(4) 0.026(5)
C16 0.062(3) 0.089(4) 0.059(3) 0.006(3) 0.017(3) 0.009(3)
C17 0.070(3) 0.073(3) 0.050(3) 0.004(3) 0.005(2) -0.019(3)
C18 0.065(4) 0.116(5) 0.068(4) -0.037(4) 0.010(3) -0.014(3)
C19 0.125(6) 0.077(4) 0.118(6) -0.018(4) 0.049(5) 0.009(4)
C20 0.096(4) 0.056(3) 0.062(3) -0.009(3) 0.000(3) -0.020(3)
C21 0.080(4) 0.124(6) 0.123(6) -0.071(5) -0.023(4) 0.034(4)
C22 0.066(4) 0.082(5) 0.232(10) -0.052(6) -0.038(5) 0.021(4)
C23 0.071(4) 0.125(6) 0.103(5) -0.034(4) -0.027(4) 0.032(4)
C24 0.073(4) 0.088(5) 0.195(8) -0.054(5) -0.054(5) 0.013(4)
C25 0.072(3) 0.048(3) 0.037(2) -0.003(2) 0.008(2) 0.020(2)
C26 0.090(4) 0.062(3) 0.074(4) 0.020(3) 0.049(3) 0.018(3)
C27 0.126(5) 0.088(4) 0.038(3) 0.001(3) -0.003(3) 0.044(4)
C28 0.080(4) 0.054(3) 0.069(3) 0.021(3) 0.016(3) 0.029(3)
C29 0.067(3) 0.091(4) 0.063(3) 0.018(3) -0.011(3) 0.015(3)
C30 0.054(3) 0.059(3) 0.064(3) 0.001(2) 0.015(2) 0.023(2)
C31 0.057(3) 0.073(3) 0.053(3) -0.002(2) 0.022(2) 0.009(2)
C32 0.072(3) 0.080(4) 0.038(3) -0.004(2) 0.008(2) -0.001(3)
C33 0.070(3) 0.053(3) 0.044(3) 0.013(2) 0.017(2) -0.005(2)
C34 0.064(3) 0.035(2) 0.064(3) 0.006(2) 0.013(2) -0.008(2)
C35 0.105(4) 0.043(3) 0.074(4) -0.016(3) 0.021(3) -0.005(3)
C36 0.063(3) 0.071(3) 0.061(3) -0.005(3) -0.003(2) -0.021(3)
C37 0.069(3) 0.037(2) 0.071(3) -0.004(2) 0.017(3) 0.003(2)
C38 0.091(4) 0.048(3) 0.085(4) -0.005(3) -0.023(3) 0.006(3)
C39 0.077(4) 0.129(6) 0.060(4) -0.035(4) 0.005(3) 0.004(4)
C40 0.065(3) 0.084(4) 0.046(3) 0.001(3) 0.016(2) 0.001(3)
C41 0.068(5) 0.081(5) 0.405(18) 0.113(8) -0.041(7) -0.023(4)
C42 0.085(5) 0.062(4) 0.272(12) -0.028(6) 0.002(6) -0.019(4)
C43 0.109(6) 0.139(8) 0.092(5) -0.009(5) -0.010(4) -0.002(5)
C44 0.066(4) 0.066(4) 0.266(11) 0.014(6) -0.025(6) 0.008(3)
C45 0.074(4) 0.070(3) 0.053(3) 0.015(3) 0.002(3) 0.030(3)
C46 0.113(5) 0.058(3) 0.082(4) 0.016(3) 0.041(4) 0.018(3)
C47 0.091(4) 0.066(3) 0.053(3) 0.014(3) 0.018(3) 0.021(3)
C48 0.090(4) 0.056(3) 0.036(3) -0.009(2) 0.001(2) 0.011(3)
Cl1 0.0327(5) 0.0478(5) 0.0557(6) -0.0080(5) 0.0005(4) -0.0049(4)
Cl2 0.0623(7) 0.0322(5) 0.0536(6) -0.0043(5) 0.0130(5) -0.0032(4)
Cl3 0.0357(5) 0.0524(6) 0.0507(6) 0.0094(5) 0.0042(4) 0.0086(4)
Cl4 0.0384(5) 0.0405(5) 0.0515(6) 0.0036(4) 0.0084(4) 0.0071(4)
Cl5 0.0713(7) 0.0324(5) 0.0481(6) 0.0018(4) 0.0117(5) 0.0021(5)
Cl6 0.0421(6) 0.0641(7) 0.0561(7) 0.0020(6) 0.0025(5) -0.0102(5)
Li1 0.050(4) 0.037(4) 0.051(4) -0.005(3) -0.005(3) -0.004(3)
Li2 0.050(4) 0.035(3) 0.042(4) 0.004(3) -0.001(3) 0.005(3)
N1 0.0306(16) 0.0410(17) 0.0287(17) 0.0016(14) 0.0027(12) -0.0031(13)
N2 0.0376(17) 0.0347(16) 0.0263(16) -0.0001(13) 0.0002(13) 0.0039(13)
N3 0.050(2) 0.0353(17) 0.0340(18) 0.0034(14) 0.0079(15) 0.0088(15)
N4 0.0398(18) 0.0354(17) 0.0332(18) -0.0012(14) 0.0066(14) 0.0020(14)
O1 0.0495(17) 0.0424(16) 0.0512(18) 0.0017(13) 0.0061(14) 0.0025(13)
O2 0.063(2) 0.0515(18) 0.0493(19) -0.0092(15) 0.0058(15) -0.0099(15)
O3 0.0465(18) 0.0516(19) 0.079(2) -0.0104(17) -0.0114(16) 0.0027(14)
O4 0.0516(17) 0.0443(16) 0.0443(17) 0.0008(13) 0.0063(13) 0.0056(13)
O5 0.0431(19) 0.048(2) 0.136(4) 0.006(2) -0.005(2) 0.0008(15)
O6 0.065(2) 0.0548(19) 0.0431(18) 0.0059(15) 0.0039(15) 0.0100(15)
Si1 0.0414(6) 0.0438(6) 0.0337(6) 0.0004(5) 0.0093(5) -0.0071(5)
Si2 0.0408(6) 0.0495(7) 0.0338(6) -0.0019(5) 0.0002(5) -0.0139(5)
Si3 0.0450(6) 0.0408(6) 0.0298(6) 0.0010(5) 0.0045(5) 0.0032(5)
Si4 0.0550(7) 0.0411(6) 0.0381(7) 0.0018(5) -0.0008(5) 0.0145(5)
Si5 0.0703(9) 0.0489(7) 0.0326(6) 0.0066(5) 0.0140(6) 0.0207(6)
Si6 0.0514(7) 0.0522(7) 0.0460(7) 0.0114(6) 0.0069(6) 0.0200(6)
Si7 0.0477(7) 0.0454(6) 0.0350(6) -0.0027(5) 0.0113(5) 0.0007(5)
Si8 0.0573(8) 0.0362(6) 0.0497(8) -0.0052(5) 0.0101(6) -0.0078(5)

loop_
_atom_type_symbol
_atom_type_description
_atom_type_scat_dispersion_real
_atom_type_scat_dispersion_imag
_atom_type_scat_source
C C 0.0033 0.0016 'International Tables Vol C Tables 4.2.6.8 and 6.1.1.4'
H H 0.0000 0.0000 'International Tables Vol C Tables 4.2.6.8 and 6.1.1.4'
Li Li -0.0003 0.0001 'International Tables Vol C Tables 4.2.6.8 and 6.1.1.4'
N N 0.0061 0.0033 'International Tables Vol C Tables 4.2.6.8 and 6.1.1.4'
O O 0.0106 0.0060 'International Tables Vol C Tables 4.2.6.8 and 6.1.1.4'
Si Si 0.0817 0.0704 'International Tables Vol C Tables 4.2.6.8 and 6.1.1.4'
Hf Hf -0.5830 6.1852 'International Tables Vol C Tables 4.2.6.8 and 6.1.1.4'
Cl Cl 0.1484 0.1585 'International Tables Vol C Tables 4.2.6.8 and 6.1.1.4'

loop_
_geom_angle_atom_site_label_1
_geom_angle_atom_site_label_2
_geom_angle_atom_site_label_3
_geom_angle
N1 Hf1 N2 118.36(12)
N1 Hf1 Cl3 91.95(9)
N2 Hf1 Cl3 94.77(9)
N1 Hf1 Cl2 122.52(9)
N2 Hf1 Cl2 119.03(9)
Cl3 Hf1 Cl2 86.47(4)
N1 Hf1 Cl1 92.37(9)
N2 Hf1 Cl1 90.36(9)
Cl3 Hf1 Cl1 170.76(4)
Cl2 Hf1 Cl1 84.31(4)
N3 Hf2 N4 119.54(13)
N3 Hf2 Cl6 92.45(10)
N4 Hf2 Cl6 94.94(9)
N3 Hf2 Cl5 120.47(9)
N4 Hf2 Cl5 119.88(9)
Cl6 Hf2 Cl5 86.00(4)
N3 Hf2 Cl4 91.70(10)
N4 Hf2 Cl4 90.15(9)
Cl6 Hf2 Cl4 170.79(4)
Cl5 Hf2 Cl4 84.81(4)
O1 C13 C14 105.3(4)
C15 C14 C13 107.4(5)
C14 C15 C16 107.6(5)
O1 C16 C15 105.8(4)
O2 C17 C18 105.2(4)
C19 C18 C17 105.1(4)
C20 C19 C18 106.2(4)
O2 C20 C19 106.2(4)
O3 C21 C22 108.3(5)
C21 C22 C23 106.8(5)
C24 C23 C22 104.7(6)
O3 C24 C23 107.7(5)
O4 C37 C38 106.8(4)
C39 C38 C37 102.2(4)
C38 C39 C40 105.3(4)
O4 C40 C39 105.5(4)
O5 C41 C42 106.4(6)
C43 C42 C41 103.9(6)
C44 C43 C42 104.7(7)
O5 C44 C43 106.4(6)
O6 C45 C46 105.3(4)
C45 C46 C47 104.4(4)
C46 C47 C48 105.2(4)
O6 C48 C47 105.7(4)
Li1 Cl1 Hf1 126.60(17)
Li2 Cl4 Hf2 125.61(17)
O2 Li1 O3 108.1(4)
O2 Li1 O1 110.3(4)
O3 Li1 O1 106.9(4)
O2 Li1 Cl1 111.4(3)
O3 Li1 Cl1 101.3(3)
O1 Li1 Cl1 118.0(3)
O6 Li2 O5 108.1(4)
O6 Li2 O4 109.8(3)
O5 Li2 O4 105.5(4)
O6 Li2 Cl4 107.0(3)
O5 Li2 Cl4 102.0(3)
O4 Li2 Cl4 123.3(3)
Si2 N1 Si1 116.55(17)
Si2 N1 Hf1 121.77(15)
Si1 N1 Hf1 121.34(16)
Si4 N2 Si3 116.23(17)
Si4 N2 Hf1 123.24(16)
Si3 N2 Hf1 120.44(16)
Si6 N3 Si5 116.77(18)
Si6 N3 Hf2 121.16(17)
Si5 N3 Hf2 121.76(17)
Si8 N4 Si7 116.72(18)
Si8 N4 Hf2 122.76(16)
Si7 N4 Hf2 120.45(17)
C16 O1 C13 108.6(3)
C16 O1 Li1 125.6(3)
C13 O1 Li1 125.8(3)
C17 O2 C20 106.6(3)
C17 O2 Li1 128.0(3)
C20 O2 Li1 124.4(3)
C24 O3 C21 106.4(4)
C24 O3 Li1 122.7(4)
C21 O3 Li1 129.8(4)
C37 O4 C40 107.9(3)
C37 O4 Li2 126.8(3)
C40 O4 Li2 125.2(3)
C41 O5 C44 105.7(5)
C41 O5 Li2 129.6(4)
C44 O5 Li2 120.8(4)
C48 O6 C45 106.1(3)
C48 O6 Li2 126.8(3)
C45 O6 Li2 124.4(3)
N1 Si1 C2 110.55(18)
N1 Si1 C1 113.85(18)
C2 Si1 C1 107.7(2)
N1 Si1 C3 112.62(17)
C2 Si1 C3 109.3(2)
C1 Si1 C3 102.4(2)
N1 Si2 C5 113.84(17)
N1 Si2 C4 111.79(19)
C5 Si2 C4 105.6(2)
N1 Si2 C6 111.70(18)
C5 Si2 C6 104.6(2)
C4 Si2 C6 108.9(2)
N2 Si3 C8 110.33(18)
N2 Si3 C7 113.73(18)
C8 Si3 C7 108.4(2)
N2 Si3 C9 113.13(18)
C8 Si3 C9 108.6(2)
C7 Si3 C9 102.2(2)
N2 Si4 C12 112.87(18)
N2 Si4 C11 112.11(19)
C12 Si4 C11 103.3(2)
N2 Si4 C10 111.68(19)
C12 Si4 C10 107.6(2)
C11 Si4 C10 108.8(2)
N3 Si5 C26 111.2(2)
N3 Si5 C25 113.44(18)
C26 Si5 C25 108.4(2)
N3 Si5 C27 112.6(2)
C26 Si5 C27 108.9(3)
C25 Si5 C27 101.9(2)
N3 Si6 C30 113.49(19)
N3 Si6 C29 111.7(2)
C30 Si6 C29 105.8(2)
N3 Si6 C28 111.30(19)
C30 Si6 C28 104.6(2)
C29 Si6 C28 109.5(2)
N4 Si7 C31 111.14(19)
N4 Si7 C33 113.18(17)
C31 Si7 C33 108.8(2)
N4 Si7 C32 112.59(19)
C31 Si7 C32 108.4(2)
C33 Si7 C32 102.3(2)
N4 Si8 C36 111.5(2)
N4 Si8 C34 113.12(18)
C36 Si8 C34 107.5(2)
N4 Si8 C35 112.0(2)
C36 Si8 C35 108.3(3)
C34 Si8 C35 103.9(2)

loop_
_geom_bond_atom_site_label_1
_geom_bond_atom_site_label_2
_geom_bond_distance
Hf1 N1 2.046(3)
Hf1 N2 2.052(3)
Hf1 Cl3 2.4233(13)
Hf1 Cl2 2.4335(13)
Hf1 Cl1 2.5072(13)
Hf2 N3 2.055(3)
Hf2 N4 2.063(3)
Hf2 Cl6 2.4244(14)
Hf2 Cl5 2.4329(13)
Hf2 Cl4 2.5085(14)
C1 Si1 1.869(4)
C2 Si1 1.865(4)
C3 Si1 1.871(4)
C4 Si2 1.867(4)
C5 Si2 1.866(4)
C6 Si2 1.877(4)
C7 Si3 1.871(4)
C8 Si3 1.859(4)
C9 Si3 1.871(4)
C10 Si4 1.874(5)
C11 Si4 1.874(5)
C12 Si4 1.864(4)
C13 O1 1.429(5)
C13 C14 1.474(7)
C14 C15 1.361(8)
C15 C16 1.485(8)
C16 O1 1.424(5)
C17 O2 1.427(5)
C17 C18 1.497(5)
C18 C19 1.492(5)
C19 C20 1.480(5)
C20 O2 1.442(5)
C21 O3 1.421(6)
C21 C22 1.432(9)
C22 C23 1.458(9)
C23 C24 1.438(8)
C24 O3 1.410(6)
C25 Si5 1.864(4)
C26 Si5 1.862(5)
C27 Si5 1.880(6)
C28 Si6 1.874(5)
C29 Si6 1.866(5)
C30 Si6 1.861(4)
C31 Si7 1.868(4)
C32 Si7 1.873(5)
C33 Si7 1.872(4)
C34 Si8 1.867(4)
C35 Si8 1.880(5)
C36 Si8 1.865(5)
C37 O4 1.431(5)
C37 C38 1.490(7)
C38 C39 1.456(7)
C39 C40 1.498(7)
C40 O4 1.446(5)
C41 O5 1.368(7)
C41 C42 1.496(12)
C42 C43 1.433(10)
C43 C44 1.416(9)
C44 O5 1.373(7)
C45 O6 1.435(5)
C45 C46 1.476(7)
C46 C47 1.510(7)
C47 C48 1.512(7)
C48 O6 1.434(5)
Cl1 Li1 2.395(7)
Cl4 Li2 2.395(7)
Li1 O2 1.908(8)
Li1 O3 1.915(8)
Li1 O1 1.925(8)
Li2 O6 1.908(7)
Li2 O5 1.911(8)
Li2 O4 1.914(7)
N1 Si2 1.752(3)
N1 Si1 1.759(3)
N2 Si4 1.753(3)
N2 Si3 1.758(3)
N3 Si6 1.749(3)
N3 Si5 1.750(3)
N4 Si8 1.753(3)
N4 Si7 1.755(3)
